data_1504073
loop_
_publ_author_name
'Cheng, Liang'
'Liu, Li'
'Wang, Dong'
'Chen, Yong-Jun'

_publ_section_title
;
 Highly enantioselective and organocatalytic alpha-amination of
 2-oxindoles.
;
_journal_issue 17
_journal_name_full 'Organic letters'
_journal_page_first 3874
_journal_page_last 3877
_journal_paper_doi 10.1021/ol901405r
_journal_volume 11
_journal_year 2009
_chemical_absolute_configuration ad
_chemical_formula_moiety 'C13 H11 N O S'
_chemical_formula_sum 'C13 H11 N O S'
_chemical_formula_weight 229.29
_chemical_name_systematic
; 
 ? 
;
_space_group_IT_number 4
_symmetry_cell_setting monoclinic
_symmetry_space_group_name_Hall 'P 2yb'
_symmetry_space_group_name_H-M 'P 1 21 1'
_atom_sites_solution_hydrogens geom
_atom_sites_solution_primary direct
_atom_sites_solution_secondary difmap
_audit_creation_method SHELXL-97
_cell_angle_alpha 90.00
_cell_angle_beta 95.88(3)
_cell_angle_gamma 90.00
_cell_formula_units_Z 2
_cell_length_a 5.8503(12)
_cell_length_b 8.4929(17)
_cell_length_c 10.957(2)
_cell_measurement_reflns_used 678
_cell_measurement_temperature 173(2)
_cell_measurement_theta_max 27.48
_cell_measurement_theta_min 2.17
_cell_volume 541.55(19)
_computing_cell_refinement 'Rapid Auto(Rigaku 2001)'
_computing_data_collection 'Rapid Auto(Rigaku 2001)'
_computing_data_reduction 'Rapid Auto(Rigaku 2001)'
_computing_molecular_graphics 'XP in Siemens SHELXTL (Sheldrick, 1994)'
_computing_publication_material 'SHELX97 (Sheldrick, 1997)'
_computing_structure_refinement 'SHELXL-97 (Sheldrick, 1997)'
_computing_structure_solution 'SHELXS-97 (Sheldrick, 1990)'
_diffrn_ambient_temperature 173(2)
_diffrn_measured_fraction_theta_full 0.998
_diffrn_measured_fraction_theta_max 0.998
_diffrn_measurement_device_type 'Rigaku raxis Rapid IP Area Detector'
_diffrn_measurement_method '\w scans at fixed \c = 45\%'
_diffrn_radiation_monochromator graphite
_diffrn_radiation_source 'rotating anode'
_diffrn_radiation_type MoK\a
_diffrn_radiation_wavelength 0.71073
_diffrn_reflns_av_R_equivalents 0.0000
_diffrn_reflns_av_sigmaI/netI 0.0741
_diffrn_reflns_limit_h_max 7
_diffrn_reflns_limit_h_min -7
_diffrn_reflns_limit_k_max 11
_diffrn_reflns_limit_k_min -11
_diffrn_reflns_limit_l_max 14
_diffrn_reflns_limit_l_min -14
_diffrn_reflns_number 2460
_diffrn_reflns_theta_full 27.44
_diffrn_reflns_theta_max 27.44
_diffrn_reflns_theta_min 1.87
_exptl_absorpt_coefficient_mu 0.273
_exptl_absorpt_correction_T_max 0.9627
_exptl_absorpt_correction_T_min 0.8985
_exptl_absorpt_correction_type multi-scan
_exptl_absorpt_process_details 'ABSCOR by T.Higashi    8 March, 1995'
_exptl_crystal_colour colorless
_exptl_crystal_density_diffrn 1.406
_exptl_crystal_density_method 'not measured'
_exptl_crystal_description plate
_exptl_crystal_F_000 240
_exptl_crystal_size_max 0.40
_exptl_crystal_size_mid 0.35
_exptl_crystal_size_min 0.14
_refine_diff_density_max 0.345
_refine_diff_density_min -0.233
_refine_diff_density_rms 0.073
_refine_ls_abs_structure_details 'Flack H D (1983), Acta Cryst. A39, 876-881'
_refine_ls_abs_structure_Flack -0.02(11)
_refine_ls_extinction_method none
_refine_ls_goodness_of_fit_ref 1.039
_refine_ls_hydrogen_treatment constr
_refine_ls_matrix_type full
_refine_ls_number_parameters 145
_refine_ls_number_reflns 2460
_refine_ls_number_restraints 1
_refine_ls_restrained_S_all 1.039
_refine_ls_R_factor_all 0.0591
_refine_ls_R_factor_gt 0.0444
_refine_ls_shift/su_max 0.000
_refine_ls_shift/su_mean 0.000
_refine_ls_structure_factor_coef Fsqd
_refine_ls_weighting_details 'calc w=1/[\s^2^(Fo^2^)+(0.0548P)^2^+0.0000P] where P=(Fo^2^+2Fc^2^)/3'
_refine_ls_weighting_scheme calc
_refine_ls_wR_factor_gt 0.0921
_refine_ls_wR_factor_ref 0.1142
_reflns_number_gt 2106
_reflns_number_total 2460
_reflns_threshold_expression >2sigma(I)
_cod_data_source_file ol901405r_si_002.cif
_cod_data_source_block sx2655
_cod_original_cell_volume 541.54(19)
_cod_original_sg_symbol_H-M P2(1)
_cod_database_code 1504073

loop_
_symmetry_equiv_pos_as_xyz
'x, y, z'
'-x, y+1/2, -z'

loop_
_atom_site_label
_atom_site_type_symbol
_atom_site_fract_x
_atom_site_fract_y
_atom_site_fract_z
_atom_site_U_iso_or_equiv
_atom_site_adp_type
_atom_site_occupancy
_atom_site_symmetry_multiplicity
_atom_site_calc_flag
_atom_site_refinement_flags
S1 S 0.31829(14) 0.98024(11) 0.88311(7) 0.0318(2) Uani 1 1 d .
O1 O 0.4503(4) 1.0124(3) 0.4755(2) 0.0312(6) Uani 1 1 d .
N1 N 0.3362(4) 1.2265(3) 0.5798(2) 0.0209(6) Uani 1 1 d .
H1A H 0.4411 1.2934 0.5600 0.025 Uiso 1 1 calc R
C1 C -0.1594(5) 1.1432(4) 0.7353(3) 0.0258(7) Uani 1 1 d .
H1B H -0.2611 1.0567 0.7399 0.031 Uiso 1 1 calc R
C2 C -0.1900(6) 1.2800(4) 0.8005(3) 0.0315(8) Uani 1 1 d .
H2A H -0.3135 1.2872 0.8502 0.038 Uiso 1 1 calc R
C3 C -0.0427(6) 1.4061(4) 0.7939(3) 0.0296(8) Uani 1 1 d .
H3A H -0.0660 1.4985 0.8399 0.035 Uiso 1 1 calc R
C4 C 0.1393(6) 1.4010(4) 0.7214(3) 0.0231(7) Uani 1 1 d .
H4A H 0.2402 1.4879 0.7165 0.028 Uiso 1 1 calc R
C5 C 0.1662(5) 1.2637(3) 0.6571(3) 0.0162(6) Uani 1 1 d .
C6 C 0.3197(5) 1.0763(4) 0.5396(3) 0.0213(7) Uani 1 1 d .
C7 C 0.1065(5) 1.0040(4) 0.5877(2) 0.0196(6) Uani 1 1 d .
H7A H -0.0107 0.9847 0.5163 0.024 Uiso 1 1 calc R
C8 C 0.0208(5) 1.1344(4) 0.6636(3) 0.0186(6) Uani 1 1 d .
C9 C 0.1574(5) 0.8461(4) 0.6546(3) 0.0216(6) Uani 1 1 d .
H9A H 0.0131 0.8067 0.6835 0.026 Uiso 1 1 calc R
H9B H 0.2060 0.7688 0.5948 0.026 Uiso 1 1 calc R
C10 C 0.3381(5) 0.8523(4) 0.7621(3) 0.0191(6) Uani 1 1 d .
C11 C 0.5388(5) 0.7599(4) 0.7816(3) 0.0172(6) Uani 1 1 d .
H11A H 0.5828 0.6819 0.7264 0.021 Uiso 1 1 calc R
C12 C 0.6676(6) 0.7995(4) 0.8959(3) 0.0301(8) Uani 1 1 d .
H12A H 0.8090 0.7506 0.9247 0.036 Uiso 1 1 calc R
C13 C 0.5683(6) 0.9129(4) 0.9585(3) 0.0313(8) Uani 1 1 d .
H13A H 0.6309 0.9511 1.0363 0.038 Uiso 1 1 calc R

loop_
_atom_site_aniso_label
_atom_site_aniso_U_11
_atom_site_aniso_U_22
_atom_site_aniso_U_33
_atom_site_aniso_U_23
_atom_site_aniso_U_13
_atom_site_aniso_U_12
S1 0.0320(4) 0.0417(5) 0.0216(4) -0.0040(4) 0.0017(3) 0.0067(4)
O1 0.0473(14) 0.0220(14) 0.0270(11) 0.0003(10) 0.0161(10) 0.0048(11)
N1 0.0256(13) 0.0165(14) 0.0217(12) 0.0003(11) 0.0081(10) -0.0002(12)
C1 0.0192(14) 0.0276(18) 0.0305(17) 0.0025(15) 0.0019(13) -0.0008(15)
C2 0.0259(17) 0.036(2) 0.0334(19) -0.0021(16) 0.0080(14) 0.0076(15)
C3 0.041(2) 0.0235(17) 0.0248(16) -0.0056(14) 0.0040(15) 0.0151(16)
C4 0.0269(16) 0.0158(15) 0.0257(16) 0.0004(13) -0.0014(13) 0.0005(13)
C5 0.0174(14) 0.0158(15) 0.0151(13) 0.0053(11) 0.0008(10) 0.0010(11)
C6 0.0324(17) 0.0157(15) 0.0154(14) 0.0042(12) 0.0005(12) 0.0033(13)
C7 0.0235(14) 0.0173(17) 0.0169(12) -0.0011(12) -0.0028(10) -0.0012(12)
C8 0.0188(14) 0.0175(15) 0.0183(14) 0.0000(12) -0.0038(11) 0.0009(13)
C9 0.0257(16) 0.0157(16) 0.0234(15) -0.0016(12) 0.0028(12) -0.0016(13)
C10 0.0259(15) 0.0163(15) 0.0162(13) 0.0035(12) 0.0067(12) -0.0036(13)
C11 0.0191(14) 0.0140(14) 0.0183(14) 0.0034(11) 0.0012(11) -0.0050(11)
C12 0.0247(16) 0.028(2) 0.037(2) 0.0105(15) 0.0017(14) 0.0037(14)
C13 0.0304(18) 0.043(2) 0.0186(15) 0.0068(15) -0.0046(13) -0.0065(16)

loop_
_atom_type_symbol
_atom_type_description
_atom_type_scat_dispersion_real
_atom_type_scat_dispersion_imag
_atom_type_scat_source
C C 0.0033 0.0016 'International Tables Vol C Tables 4.2.6.8 and 6.1.1.4'
H H 0.0000 0.0000 'International Tables Vol C Tables 4.2.6.8 and 6.1.1.4'
N N 0.0061 0.0033 'International Tables Vol C Tables 4.2.6.8 and 6.1.1.4'
O O 0.0106 0.0060 'International Tables Vol C Tables 4.2.6.8 and 6.1.1.4'
S S 0.1246 0.1234 'International Tables Vol C Tables 4.2.6.8 and 6.1.1.4'

loop_
_geom_angle_atom_site_label_1
_geom_angle_atom_site_label_2
_geom_angle_atom_site_label_3
_geom_angle
C13 S1 C10 92.26(17)
C6 N1 C5 112.2(3)
C6 N1 H1A 123.9
C5 N1 H1A 123.9
C8 C1 C2 119.1(3)
C8 C1 H1B 120.5
C2 C1 H1B 120.5
C3 C2 C1 120.6(3)
C3 C2 H2A 119.7
C1 C2 H2A 119.7
C2 C3 C4 121.5(3)
C2 C3 H3A 119.2
C4 C3 H3A 119.2
C5 C4 C3 116.9(3)
C5 C4 H4A 121.6
C3 C4 H4A 121.6
C4 C5 C8 122.4(3)
C4 C5 N1 128.5(3)
C8 C5 N1 109.1(3)
O1 C6 N1 125.6(3)
O1 C6 C7 127.0(3)
N1 C6 C7 107.4(3)
C8 C7 C6 103.0(2)
C8 C7 C9 115.9(2)
C6 C7 C9 112.8(2)
C8 C7 H7A 108.2
C6 C7 H7A 108.2
C9 C7 H7A 108.2
C1 C8 C5 119.5(3)
C1 C8 C7 132.3(3)
C5 C8 C7 108.2(3)
C10 C9 C7 115.4(3)
C10 C9 H9A 108.4
C7 C9 H9A 108.4
C10 C9 H9B 108.4
C7 C9 H9B 108.4
H9A C9 H9B 107.5
C11 C10 C9 127.5(3)
C11 C10 S1 110.7(2)
C9 C10 S1 121.8(2)
C10 C11 C12 110.9(3)
C10 C11 H11A 124.5
C12 C11 H11A 124.5
C13 C12 C11 113.4(3)
C13 C12 H12A 123.3
C11 C12 H12A 123.3
C12 C13 S1 112.7(2)
C12 C13 H13A 123.6
S1 C13 H13A 123.6

loop_
_geom_bond_atom_site_label_1
_geom_bond_atom_site_label_2
_geom_bond_distance
S1 C13 1.703(3)
S1 C10 1.728(3)
O1 C6 1.217(4)
N1 C6 1.350(4)
N1 C5 1.406(4)
N1 H1A 0.8800
C1 C8 1.380(5)
C1 C2 1.385(5)
C1 H1B 0.9500
C2 C3 1.381(5)
C2 H2A 0.9500
C3 C4 1.393(5)
C3 H3A 0.9500
C4 C5 1.380(4)
C4 H4A 0.9500
C5 C8 1.395(4)
C6 C7 1.532(4)
C7 C8 1.502(4)
C7 C9 1.542(4)
C7 H7A 1.0000
C9 C10 1.500(4)
C9 H9A 0.9900
C9 H9B 0.9900
C10 C11 1.411(4)
C11 C12 1.434(4)
C11 H11A 0.9500
C12 C13 1.348(5)
C12 H12A 0.9500
C13 H13A 0.9500

loop_
_geom_hbond_atom_site_label_D
_geom_hbond_atom_site_label_H
_geom_hbond_atom_site_label_A
_geom_hbond_distance_DH
_geom_hbond_distance_HA
_geom_hbond_distance_DA
_geom_hbond_angle_DHA
_geom_hbond_site_symmetry_A
N1 H1A O1 0.88 2.02 2.825(3) 152.2 2_656

loop_
_geom_torsion_atom_site_label_1
_geom_torsion_atom_site_label_2
_geom_torsion_atom_site_label_3
_geom_torsion_atom_site_label_4
_geom_torsion
C8 C1 C2 C3 0.1(5)
C1 C2 C3 C4 0.5(5)
C2 C3 C4 C5 -0.4(5)
C3 C4 C5 C8 -0.4(4)
C3 C4 C5 N1 -178.7(3)
C6 N1 C5 C4 175.2(3)
C6 N1 C5 C8 -3.3(3)
C5 N1 C6 O1 -177.1(3)
C5 N1 C6 C7 3.7(3)
O1 C6 C7 C8 178.2(3)
N1 C6 C7 C8 -2.7(3)
O1 C6 C7 C9 52.5(4)
N1 C6 C7 C9 -128.4(3)
C2 C1 C8 C5 -0.8(4)
C2 C1 C8 C7 176.9(3)
C4 C5 C8 C1 1.0(4)
N1 C5 C8 C1 179.6(3)
C4 C5 C8 C7 -177.2(2)
N1 C5 C8 C7 1.4(3)
C6 C7 C8 C1 -177.1(3)
C9 C7 C8 C1 -53.4(4)
C6 C7 C8 C5 0.7(3)
C9 C7 C8 C5 124.4(3)
C8 C7 C9 C10 -60.6(4)
C6 C7 C9 C10 57.9(3)
C7 C9 C10 C11 -125.1(3)
C7 C9 C10 S1 55.7(3)
C13 S1 C10 C11 -0.3(2)
C13 S1 C10 C9 179.0(3)
C9 C10 C11 C12 -179.4(3)
S1 C10 C11 C12 -0.1(3)
C10 C11 C12 C13 0.7(4)
C11 C12 C13 S1 -0.9(4)
C10 S1 C13 C12 0.7(3)

loop_
_cod_related_entry_id
_cod_related_entry_code
_cod_related_entry_database
1 5303078 ChemSpider
